data_2311674
loop_
_publ_author_name
'Souza, Talita Evelyn'
'Rosa, Iara Maria Landre'
'Legendre, Alexandre Oliveira'
'Paschoal, Diego'
'Maia, Lauro J. Q.'
'Dos Santos, H\'elio F'
'Matins, Felipe Terra'
'Doriguetto, Antonio Carlos'

_publ_section_title
;
 Non-centrosymmetric crystals of new N-benzylideneaniline derivatives as
 potential materials for non-linear optics.
;
_journal_coeditor_code AO5005
_journal_issue 'Pt 4'
_journal_name_full 'Acta crystallographica Section B, Structural science, crystal engineering and materials'
_journal_page_first 416
_journal_page_last 426
_journal_paper_doi 10.1107/S2052520615008859
_journal_volume 71
_journal_year 2015
_chemical_formula_analytical 'C19 H15 N3 O2'
_chemical_formula_iupac 'C19 H15 N3 O2'
_chemical_formula_moiety 'C19 H15 N3 O2'
_chemical_formula_sum 'C19 H15 N3 O2'
_chemical_formula_weight 317.34
_chemical_name_common p-nitrobenzylidene-p-phenylaminoaniline
_chemical_name_systematic
;
N-[4-(4-Nitrobenzylideneamino)phenyl]phenylamine
;
_space_group_crystal_system monoclinic
_space_group_IT_number 9
_space_group_name_Hall 'C -2yc'
_space_group_name_H-M_alt 'C 1 c 1'
_atom_sites_solution_hydrogens geom
_atom_sites_solution_primary direct
_atom_sites_solution_secondary difmap
_audit_creation_method 'WinGX routine CIF_UPDATE'
_cell_angle_alpha 90
_cell_angle_beta 97.704(2)
_cell_angle_gamma 90
_cell_formula_units_Z 4
_cell_length_a 10.3885(3)
_cell_length_b 16.7902(4)
_cell_length_c 8.9064(2)
_cell_measurement_reflns_used 7992
_cell_measurement_temperature 150(2)
_cell_measurement_theta_max 29.4575
_cell_measurement_theta_min 3.0744
_cell_volume 1539.48(7)
_computing_structure_refinement 'SHELXL-97 (Sheldrick, 2008)'
_diffrn_ambient_temperature 150(2)
_diffrn_detector_area_resol_mean 10.4186
_diffrn_measured_fraction_theta_full 0.999
_diffrn_measured_fraction_theta_max 0.936
_diffrn_measurement_device_type 'Xcalibur, Atlas, Gemini ultra'
_diffrn_measurement_method '\w scans'
_diffrn_radiation_monochromator graphite
_diffrn_radiation_type MoK\a
_diffrn_radiation_wavelength 0.71073
_diffrn_reflns_av_R_equivalents 0.034
_diffrn_reflns_limit_h_max 14
_diffrn_reflns_limit_h_min -13
_diffrn_reflns_limit_k_max 22
_diffrn_reflns_limit_k_min -22
_diffrn_reflns_limit_l_max 12
_diffrn_reflns_limit_l_min -11
_diffrn_reflns_number 15522
_diffrn_reflns_theta_full 25
_diffrn_reflns_theta_max 29.52
_diffrn_reflns_theta_min 3.08
_exptl_absorpt_coefficient_mu 0.091
_exptl_absorpt_correction_type none
_exptl_crystal_colour red
_exptl_crystal_density_diffrn 1.369
_exptl_crystal_density_method 'not measured'
_exptl_crystal_description prism
_exptl_crystal_F_000 664
_exptl_crystal_size_max 0.83
_exptl_crystal_size_mid 0.41
_exptl_crystal_size_min 0.02
_refine_diff_density_max 0.176
_refine_diff_density_min -0.19
_refine_ls_abs_structure_details 'Flack H D (1983), Acta Cryst. A39, 876-881'
_refine_ls_abs_structure_Flack -0.2(10)
_refine_ls_extinction_method none
_refine_ls_goodness_of_fit_ref 1.003
_refine_ls_hydrogen_treatment mixed
_refine_ls_matrix_type full
_refine_ls_number_parameters 220
_refine_ls_number_reflns 3793
_refine_ls_number_restraints 2
_refine_ls_restrained_S_all 1.002
_refine_ls_R_factor_all 0.0491
_refine_ls_R_factor_gt 0.0358
_refine_ls_shift/su_max 0
_refine_ls_shift/su_mean 0
_refine_ls_structure_factor_coef Fsqd
_refine_ls_weighting_details 'calc w=1/[\s^2^(Fo^2^)+(0.0511P)^2^+0.0000P] where P=(Fo^2^+2Fc^2^)/3'
_refine_ls_weighting_scheme calc
_refine_ls_wR_factor_gt 0.0835
_refine_ls_wR_factor_ref 0.087
_reflns_number_gt 3037
_reflns_number_total 3793
_reflns_threshold_expression >2\s(I)
_cod_data_source_file ao5005sup1.cif
_cod_data_source_block I
_cod_original_sg_symbol_H-M 'C c'
_cod_database_code 2311674

loop_
_symmetry_equiv_pos_as_xyz
'x, y, z'
'x, -y, z+1/2'
'x+1/2, y+1/2, z'
'x+1/2, -y+1/2, z+1/2'

loop_
_atom_site_type_symbol
_atom_site_label
_atom_site_fract_x
_atom_site_fract_y
_atom_site_fract_z
_atom_site_U_iso_or_equiv
_atom_site_adp_type
_atom_site_calc_flag
_atom_site_refinement_flags
_atom_site_occupancy
_atom_site_symmetry_multiplicity
C C1 1.05627(14) 0.86269(9) 1.47754(17) 0.0265(3) Uani d . 1 1
C C6 1.08414(14) 0.79395(9) 1.40314(17) 0.0292(3) Uani d . 1 1
H H6 1.1406 0.7547 1.4525 0.035 Uiso calc R 1 1
C C5 1.02775(14) 0.78394(9) 1.25526(16) 0.0297(3) Uani d . 1 1
H H5 1.0432 0.7363 1.2031 0.036 Uiso calc R 1 1
C C4 0.94843(13) 0.84263(8) 1.18104(16) 0.0257(3) Uani d . 1 1
C C3 0.92257(14) 0.91191(8) 1.26046(16) 0.0270(3) Uani d . 1 1
H H3 0.8683 0.9521 1.2108 0.032 Uiso calc R 1 1
C C2 0.97516(14) 0.92196(8) 1.40943(17) 0.0274(3) Uani d . 1 1
H H2 0.9565 0.9682 1.4642 0.033 Uiso calc R 1 1
C C7 0.89574(14) 0.83072(9) 1.02239(17) 0.0282(3) Uani d . 1 1
H H7 0.9147 0.7825 0.9741 0.034 Uiso calc R 1 1
C C8 0.77705(13) 0.86987(8) 0.79143(16) 0.0237(3) Uani d . 1 1
C C13 0.81637(14) 0.80893(8) 0.70024(16) 0.0275(3) Uani d . 1 1
H H13 0.8815 0.7724 0.7418 0.033 Uiso calc R 1 1
C C12 0.76246(13) 0.80116(8) 0.55208(16) 0.0279(3) Uani d . 1 1
H H12 0.7903 0.7592 0.4926 0.033 Uiso calc R 1 1
C C11 0.66684(13) 0.85425(8) 0.48699(16) 0.0255(3) Uani d . 1 1
C C10 0.62932(14) 0.91627(9) 0.57647(16) 0.0270(3) Uani d . 1 1
H H10 0.5661 0.9538 0.5344 0.032 Uiso calc R 1 1
C C9 0.68416(14) 0.92301(8) 0.72616(16) 0.0255(3) Uani d . 1 1
H H9 0.6574 0.9653 0.7858 0.031 Uiso calc R 1 1
C C14 0.50850(15) 0.87688(8) 0.24986(16) 0.0253(3) Uani d . 1 1
C C15 0.50800(15) 0.88379(9) 0.09377(17) 0.0295(3) Uani d . 1 1
H H15 0.5841 0.8709 0.0504 0.035 Uiso calc R 1 1
C C16 0.39828(16) 0.90915(9) 0.00154(18) 0.0348(4) Uani d . 1 1
H H16 0.3985 0.912 -0.1049 0.042 Uiso calc R 1 1
C C17 0.28812(17) 0.93035(9) 0.06324(18) 0.0365(4) Uani d . 1 1
H H17 0.2128 0.9484 0 0.044 Uiso calc R 1 1
C C18 0.28882(15) 0.92501(9) 0.21836(18) 0.0319(3) Uani d . 1 1
H H18 0.2138 0.9403 0.2617 0.038 Uiso calc R 1 1
C C19 0.39729(15) 0.89765(9) 0.31139(18) 0.0286(3) Uani d . 1 1
H H19 0.3956 0.8931 0.4174 0.034 Uiso calc R 1 1
N N1 1.11300(14) 0.87181(8) 1.63661(15) 0.0334(3) Uani d . 1 1
N N2 0.82556(11) 0.88247(7) 0.94651(14) 0.0266(3) Uani d . 1 1
N N3 0.61950(13) 0.84406(9) 0.33503(14) 0.0333(3) Uani d . 1 1
O O2 1.19138(14) 0.82128(8) 1.69197(14) 0.0540(4) Uani d . 1 1
O O1 1.07907(13) 0.92866(7) 1.70810(13) 0.0456(3) Uani d . 1 1
H HN3 0.665(2) 0.8122(12) 0.290(2) 0.055 Uiso d . 1 1

loop_
_atom_site_aniso_label
_atom_site_aniso_U_11
_atom_site_aniso_U_22
_atom_site_aniso_U_33
_atom_site_aniso_U_12
_atom_site_aniso_U_13
_atom_site_aniso_U_23
C1 0.0264(7) 0.0284(8) 0.0250(7) -0.0027(6) 0.0038(6) 0.0016(6)
C6 0.0277(7) 0.0271(8) 0.0324(8) 0.0051(6) 0.0021(6) 0.0048(6)
C5 0.0291(8) 0.0268(7) 0.0328(8) 0.0060(6) 0.0033(6) 0.0005(6)
C4 0.0224(7) 0.0254(7) 0.0299(8) -0.0009(6) 0.0053(6) 0.0030(6)
C3 0.0239(7) 0.0236(7) 0.0334(9) 0.0032(6) 0.0031(6) 0.0043(6)
C2 0.0284(8) 0.0227(7) 0.0322(8) 0.0002(6) 0.0084(6) 0.0006(6)
C7 0.0266(8) 0.0246(8) 0.0325(8) 0.0023(6) 0.0009(6) -0.0015(6)
C8 0.0207(7) 0.0225(7) 0.0283(8) -0.0007(5) 0.0045(6) 0.0043(6)
C13 0.0238(7) 0.0247(7) 0.0346(8) 0.0059(6) 0.0065(6) 0.0066(6)
C12 0.0271(8) 0.0241(7) 0.0343(8) 0.0039(6) 0.0107(6) 0.0003(6)
C11 0.0245(8) 0.0250(7) 0.0279(8) -0.0012(6) 0.0065(6) 0.0029(6)
C10 0.0256(7) 0.0214(7) 0.0329(8) 0.0041(5) 0.0002(6) 0.0035(6)
C9 0.0269(8) 0.0190(7) 0.0307(8) 0.0012(6) 0.0040(6) 0.0000(6)
C14 0.0259(7) 0.0221(7) 0.0275(8) -0.0025(6) 0.0021(6) -0.0006(6)
C15 0.0335(8) 0.0251(8) 0.0311(8) -0.0047(6) 0.0093(7) -0.0033(6)
C16 0.0445(10) 0.0322(8) 0.0272(8) -0.0055(7) 0.0022(7) 0.0012(6)
C17 0.0352(8) 0.0339(9) 0.0382(9) -0.0009(7) -0.0034(7) 0.0010(7)
C18 0.0265(7) 0.0309(8) 0.0379(9) -0.0025(6) 0.0032(6) -0.0010(7)
C19 0.0304(8) 0.0290(8) 0.0268(7) -0.0047(6) 0.0054(6) -0.0022(6)
N1 0.0377(7) 0.0326(7) 0.0291(7) -0.0055(6) 0.0011(6) 0.0026(6)
N2 0.0242(7) 0.0268(7) 0.0285(7) 0.0017(5) 0.0030(5) 0.0029(5)
N3 0.0317(7) 0.0386(8) 0.0293(7) 0.0102(6) 0.0030(6) -0.0063(6)
O2 0.0720(9) 0.0452(8) 0.0389(7) 0.0122(7) -0.0149(6) 0.0034(6)
O1 0.0534(7) 0.0457(7) 0.0365(7) -0.0015(6) 0.0020(5) -0.0114(6)

loop_
_atom_type_symbol
_atom_type_description
_atom_type_scat_dispersion_real
_atom_type_scat_dispersion_imag
_atom_type_scat_source
C C 0.0033 0.0016 'International Tables Vol C Tables 4.2.6.8 and 6.1.1.4'
H H 0 0 'International Tables Vol C Tables 4.2.6.8 and 6.1.1.4'
N N 0.0061 0.0033 'International Tables Vol C Tables 4.2.6.8 and 6.1.1.4'
O O 0.0106 0.006 'International Tables Vol C Tables 4.2.6.8 and 6.1.1.4'

loop_
_geom_angle_atom_site_label_1
_geom_angle_atom_site_label_2
_geom_angle_atom_site_label_3
_geom_angle
C6 C1 C2 122.89(14)
C6 C1 N1 117.87(13)
C2 C1 N1 119.22(14)
C5 C6 C1 118.09(14)
C5 C6 H6 121
C1 C6 H6 121
C6 C5 C4 121.06(14)
C6 C5 H5 119.5
C4 C5 H5 119.5
C5 C4 C3 119.16(13)
C5 C4 C7 118.94(13)
C3 C4 C7 121.90(12)
C2 C3 C4 120.58(13)
C2 C3 H3 119.7
C4 C3 H3 119.7
C3 C2 C1 118.18(13)
C3 C2 H2 120.9
C1 C2 H2 120.9
N2 C7 C4 122.41(13)
N2 C7 H7 118.8
C4 C7 H7 118.8
C9 C8 C13 117.94(13)
C9 C8 N2 116.66(12)
C13 C8 N2 125.40(12)
C12 C13 C8 121.00(13)
C12 C13 H13 119.5
C8 C13 H13 119.5
C13 C12 C11 120.93(13)
C13 C12 H12 119.5
C11 C12 H12 119.5
N3 C11 C10 123.95(13)
N3 C11 C12 117.66(13)
C10 C11 C12 118.32(13)
C9 C10 C11 120.02(13)
C9 C10 H10 120
C11 C10 H10 120
C10 C9 C8 121.76(13)
C10 C9 H9 119.1
C8 C9 H9 119.1
C19 C14 C15 118.73(14)
C19 C14 N3 123.48(14)
C15 C14 N3 117.65(13)
C16 C15 C14 120.77(14)
C16 C15 H15 119.6
C14 C15 H15 119.6
C15 C16 C17 120.34(15)
C15 C16 H16 119.8
C17 C16 H16 119.8
C16 C17 C18 119.14(15)
C16 C17 H17 120.4
C18 C17 H17 120.4
C17 C18 C19 120.93(15)
C17 C18 H18 119.5
C19 C18 H18 119.5
C18 C19 C14 120.06(15)
C18 C19 H19 120
C14 C19 H19 120
O1 N1 O2 123.31(14)
O1 N1 C1 118.46(14)
O2 N1 C1 118.22(13)
C7 N2 C8 121.27(12)
C11 N3 C14 129.51(13)
C11 N3 HN3 113.4(13)
C14 N3 HN3 117.0(13)

loop_
_geom_bond_atom_site_label_1
_geom_bond_atom_site_label_2
_geom_bond_distance
C1 C6 1.381(2)
C1 C2 1.390(2)
C1 N1 1.468(2)
C6 C5 1.378(2)
C6 H6 0.95
C5 C4 1.393(2)
C5 H5 0.95
C4 C3 1.406(2)
C4 C7 1.459(2)
C3 C2 1.376(2)
C3 H3 0.95
C2 H2 0.95
C7 N2 1.2693(18)
C7 H7 0.95
C8 C9 1.384(2)
C8 C13 1.401(2)
C8 N2 1.4212(19)
C13 C12 1.369(2)
C13 H13 0.95
C12 C11 1.401(2)
C12 H12 0.95
C11 N3 1.3873(19)
C11 C10 1.398(2)
C10 C9 1.382(2)
C10 H10 0.95
C9 H9 0.95
C14 C19 1.388(2)
C14 C15 1.394(2)
C14 N3 1.405(2)
C15 C16 1.380(2)
C15 H15 0.95
C16 C17 1.381(2)
C16 H16 0.95
C17 C18 1.383(2)
C17 H17 0.95
C18 C19 1.385(2)
C18 H18 0.95
C19 H19 0.95
N1 O1 1.2252(18)
N1 O2 1.2321(18)
N3 HN3 0.85(2)

loop_
_geom_torsion_atom_site_label_1
_geom_torsion_atom_site_label_2
_geom_torsion_atom_site_label_3
_geom_torsion_atom_site_label_4
_geom_torsion
C2 C1 C6 C5 -0.5(2)
N1 C1 C6 C5 177.94(13)
C1 C6 C5 C4 2.2(2)
C6 C5 C4 C3 -2.1(2)
C6 C5 C4 C7 177.28(13)
C5 C4 C3 C2 0.2(2)
C7 C4 C3 C2 -179.06(13)
C4 C3 C2 C1 1.3(2)
C6 C1 C2 C3 -1.2(2)
N1 C1 C2 C3 -179.66(12)
C5 C4 C7 N2 -178.16(13)
C3 C4 C7 N2 1.1(2)
C9 C8 C13 C12 -1.4(2)
N2 C8 C13 C12 179.17(13)
C8 C13 C12 C11 0.4(2)
C13 C12 C11 N3 178.13(13)
C13 C12 C11 C10 1.1(2)
N3 C11 C10 C9 -178.30(13)
C12 C11 C10 C9 -1.4(2)
C11 C10 C9 C8 0.4(2)
C13 C8 C9 C10 1.0(2)
N2 C8 C9 C10 -179.51(12)
C19 C14 C15 C16 -1.4(2)
N3 C14 C15 C16 174.48(14)
C14 C15 C16 C17 1.9(2)
C15 C16 C17 C18 -0.7(2)
C16 C17 C18 C19 -1.0(2)
C17 C18 C19 C14 1.5(2)
C15 C14 C19 C18 -0.3(2)
N3 C14 C19 C18 -175.92(14)
C6 C1 N1 O1 -172.99(14)
C2 C1 N1 O1 5.5(2)
C6 C1 N1 O2 6.2(2)
C2 C1 N1 O2 -175.25(14)
C4 C7 N2 C8 179.06(13)
C9 C8 N2 C7 169.30(13)
C13 C8 N2 C7 -11.3(2)
C10 C11 N3 C14 -17.3(3)
C12 C11 N3 C14 165.86(14)
C19 C14 N3 C11 -29.1(2)
C15 C14 N3 C11 155.26(14)
